data_4319556
loop_
_publ_author_name
'Dianne D. Ellis'
'John C. Jeffery'
'Paul A. Jelliss'
'Jason A. Kautz'
'F. Gordon A. Stone'

_publ_contact_author_address
; 
Department of Chemistry
Baylor University
PO Box 97348
Waco
TX, 76798-7348
;
_publ_contact_author_email Gordon_Stone@baylor.edu
_publ_contact_author_fax '254 710 2403'
_publ_contact_author_name 'Prof. F. Gordon A. Stone'
_publ_contact_author_phone '254 710 4427'
_publ_section_title
;
 Silver as an Exopolyhedral Auxiliary to the Rhenacarborane Anion
 [Re(CO)3(\h5-7,8-C2B9H11)]-
;
_journal_name_full 'Inorganic Chemistry'
_journal_page_first 2041
_journal_page_last 2050
_journal_paper_doi 10.1021/ic001140c
_journal_volume 40
_journal_year 2001
_chemical_formula_sum 'C21 H34 Ag2 B18 Cl2 N6 O6 Re2'
_chemical_formula_weight 1320.16
_space_group_IT_number 15
_symmetry_cell_setting monoclinic
_symmetry_space_group_name_Hall '-C 2yc'
_symmetry_space_group_name_H-M 'C 1 2/c 1'
_atom_sites_solution_hydrogens geom
_atom_sites_solution_primary direct
_atom_sites_solution_secondary difmap
_audit_creation_method SHELXL-97
_cell_angle_alpha 90.00
_cell_angle_beta 114.572(13)
_cell_angle_gamma 90.00
_cell_formula_units_Z 8
_cell_length_a 39.326(7)
_cell_length_b 10.5952(14)
_cell_length_c 21.378(3)
_cell_measurement_temperature 293(2)
_cell_volume 8101(2)
_computing_structure_refinement 'SHELXL-97 (Sheldrick, 1997)'
_computing_structure_solution 'SHELXS-97 (Sheldrick, 1990)'
_diffrn_ambient_temperature 293(2)
_diffrn_measured_fraction_theta_full 0.992
_diffrn_measured_fraction_theta_max 0.992
_diffrn_measurement_device_type 'Bruker SMART'
_diffrn_radiation_monochromator graphite
_diffrn_radiation_source 'fine-focus sealed tube'
_diffrn_radiation_type MoK\a
_diffrn_radiation_wavelength 0.71073
_diffrn_reflns_av_R_equivalents 0.0426
_diffrn_reflns_av_sigmaI/netI 0.0238
_diffrn_reflns_limit_h_max 50
_diffrn_reflns_limit_h_min -50
_diffrn_reflns_limit_k_max 13
_diffrn_reflns_limit_k_min -13
_diffrn_reflns_limit_l_max 27
_diffrn_reflns_limit_l_min -27
_diffrn_reflns_number 40370
_diffrn_reflns_theta_full 27.49
_diffrn_reflns_theta_max 27.49
_diffrn_reflns_theta_min 1.92
_exptl_absorpt_coefficient_mu 7.088
_exptl_absorpt_correction_type multi-scan
_exptl_absorpt_process_details '(SADABS; Sheldrick, 1997)'
_exptl_crystal_colour colorless
_exptl_crystal_density_diffrn 2.165
_exptl_crystal_density_method 'not measured'
_exptl_crystal_description prism
_exptl_crystal_F_000 4944
_exptl_crystal_size_max 0.5
_exptl_crystal_size_mid 0.5
_exptl_crystal_size_min 0.1
_refine_diff_density_max 1.385
_refine_diff_density_min -2.020
_refine_diff_density_rms 0.190
_refine_ls_extinction_method none
_refine_ls_goodness_of_fit_ref 1.055
_refine_ls_hydrogen_treatment mixed
_refine_ls_matrix_type full
_refine_ls_number_parameters 539
_refine_ls_number_reflns 9211
_refine_ls_number_restraints 5
_refine_ls_restrained_S_all 1.061
_refine_ls_R_factor_all 0.0352
_refine_ls_R_factor_gt 0.0321
_refine_ls_shift/su_max 0.270
_refine_ls_shift/su_mean 0.010
_refine_ls_structure_factor_coef Fsqd
_refine_ls_weighting_details
;
calc w=1/[\s^2^(Fo^2^)+(0.0532P)^2^+39.1872P]
where P=(Fo^2^+2Fc^2^)/3
;
_refine_ls_weighting_scheme calc
_refine_ls_wR_factor_gt 0.0824
_refine_ls_wR_factor_ref 0.0844
_reflns_number_gt 8550
_reflns_number_total 9211
_reflns_threshold_expression >2sigma(I)
_cod_data_source_file ic001140c_4.cif
_cod_data_source_block 5
_cod_depositor_comments
;
The following automatic conversions were performed:

'_symmetry_cell_setting' value 'Monoclinic' changed to 'monoclinic'
according to the built-in table from CIF Core dictionary named
'cif_core.dic' version 2.4.1 from 2010-06-29.

Automatic conversion script
Id: cif_fix_values 1646 2011-03-28 12:23:43Z adriana 

The following automatic conversions were performed:

data name '_atom_site_symetry_multiplicity' was replaced with
'_atom_site_symmetry_multiplicity' as specified in the replacement
file 'data/replacement-values/replacement_tags.lst'.

Automatic conversion script
Id: cif_correct_tags 9268 2022-04-12 08:56:07Z antanas 
;
_cod_original_sg_symbol_H-M 'C 2/c'
_cod_database_code 4319556

loop_
_symmetry_equiv_pos_as_xyz
'x, y, z'
'-x, y, -z+1/2'
'x+1/2, y+1/2, z'
'-x+1/2, y+1/2, -z+1/2'
'-x, -y, -z'
'x, -y, z-1/2'
'-x+1/2, -y+1/2, -z'
'x+1/2, -y+1/2, z-1/2'

loop_
_atom_site_label
_atom_site_type_symbol
_atom_site_fract_x
_atom_site_fract_y
_atom_site_fract_z
_atom_site_U_iso_or_equiv
_atom_site_adp_type
_atom_site_occupancy
_atom_site_symmetry_multiplicity
_atom_site_calc_flag
_atom_site_refinement_flags
_atom_site_disorder_assembly
_atom_site_disorder_group
Re1 Re 0.606337(5) 1.312275(17) 0.231966(9) 0.02442(6) Uani 1 1 d . . .
Ag1 Ag 0.624060(10) 1.18469(3) 0.359321(17) 0.02811(9) Uani 1 1 d D . .
C11 C 0.6179(2) 1.4603(6) 0.1921(3) 0.063(2) Uani 1 1 d . . .
O11 O 0.6244(3) 1.5474(6) 0.1673(3) 0.112(3) Uani 1 1 d . . .
C12 C 0.60372(15) 1.4244(5) 0.3001(3) 0.0352(11) Uani 1 1 d . . .
O12 O 0.59998(14) 1.4958(4) 0.3381(2) 0.0485(10) Uani 1 1 d . . .
C13 C 0.65973(15) 1.2904(6) 0.2805(3) 0.0379(12) Uani 1 1 d . . .
O13 O 0.69152(11) 1.2770(5) 0.3070(2) 0.0506(11) Uani 1 1 d . . .
C101 C 0.54500(13) 1.2883(5) 0.1525(2) 0.0290(10) Uani 1 1 d . . .
H101 H 0.5347 1.3861 0.1448 0.035 Uiso 1 1 calc R . .
C102 C 0.57435(13) 1.2384(5) 0.1223(2) 0.0277(9) Uani 1 1 d . . .
H102 H 0.5852 1.3011 0.0938 0.033 Uiso 1 1 calc R . .
B103 B 0.60279(14) 1.1227(5) 0.1711(3) 0.0248(10) Uani 1 1 d . . .
H103 H 0.6313 1.1021 0.1763 0.030 Uiso 1 1 calc R . .
B104 B 0.58811(14) 1.0981(5) 0.2406(2) 0.0225(9) Uani 1 1 d D . .
H104 H 0.6054(14) 1.051(4) 0.2958(18) 0.027 Uiso 1 1 d D . .
B105 B 0.55131(14) 1.2136(5) 0.2268(3) 0.0236(9) Uani 1 1 d . . .
H105 H 0.5459 1.2541 0.2692 0.028 Uiso 1 1 calc R . .
B106 B 0.52734(16) 1.1965(6) 0.0798(3) 0.0316(12) Uani 1 1 d . . .
H106 H 0.5080 1.2291 0.0284 0.038 Uiso 1 1 calc R . .
B107 B 0.56383(16) 1.0880(6) 0.0921(3) 0.0301(11) Uani 1 1 d . . .
H107 H 0.5678 1.0498 0.0478 0.036 Uiso 1 1 calc R . .
B108 B 0.57172(16) 0.9982(5) 0.1670(3) 0.0283(11) Uani 1 1 d . . .
H108 H 0.5809 0.8992 0.1716 0.034 Uiso 1 1 calc R . .
B109 B 0.54003(14) 1.0536(5) 0.2013(3) 0.0264(10) Uani 1 1 d . . .
H109 H 0.5283 0.9911 0.2285 0.032 Uiso 1 1 calc R . .
B110 B 0.51329(15) 1.1760(6) 0.1478(3) 0.0292(11) Uani 1 1 d . . .
H110 H 0.4843 1.1947 0.1402 0.035 Uiso 1 1 calc R . .
B111 B 0.52547(16) 1.0424(6) 0.1106(3) 0.0309(11) Uani 1 1 d . . .
H111 H 0.5047 0.9724 0.0793 0.037 Uiso 1 1 calc R . .
Re2 Re 0.701717(5) 0.568268(15) 0.575818(8) 0.01923(6) Uani 1 1 d . . .
Ag2 Ag 0.687668(10) 0.78895(3) 0.486007(19) 0.03046(9) Uani 1 1 d D . .
C21 C 0.68075(13) 0.4099(4) 0.5884(2) 0.0262(9) Uani 1 1 d . . .
O21 O 0.66972(11) 0.3158(3) 0.5982(2) 0.0358(8) Uani 1 1 d . . .
C22 C 0.69111(13) 0.5077(4) 0.4844(2) 0.0251(9) Uani 1 1 d . . .
O22 O 0.68641(12) 0.4668(4) 0.43173(19) 0.0390(8) Uani 1 1 d . . .
C23 C 0.65187(14) 0.6340(5) 0.5491(2) 0.0296(10) Uani 1 1 d . . .
O23 O 0.62263(12) 0.6724(5) 0.5376(2) 0.0511(11) Uani 1 1 d . . .
C201 C 0.73760(12) 0.5863(4) 0.6921(2) 0.0222(8) Uani 1 1 d . . .
H201 H 0.7199 0.5388 0.7134 0.027 Uiso 1 1 calc R . .
C202 C 0.76025(12) 0.5084(4) 0.6550(2) 0.0215(8) Uani 1 1 d . . .
H202 H 0.7587 0.4050 0.6502 0.026 Uiso 1 1 calc R . .
B203 B 0.76396(14) 0.5946(5) 0.5915(2) 0.0209(9) Uani 1 1 d . . .
H203 H 0.7651 0.5563 0.5446 0.025 Uiso 1 1 calc R . .
B204 B 0.74315(13) 0.7463(4) 0.5924(2) 0.0201(9) Uani 1 1 d D . .
H204 H 0.7354(11) 0.825(4) 0.547(2) 0.024 Uiso 1 1 d D . .
B205 B 0.72481(15) 0.7320(5) 0.6576(2) 0.0239(10) Uani 1 1 d . . .
H205 H 0.7002 0.7851 0.6549 0.029 Uiso 1 1 calc R . .
B206 B 0.76405(16) 0.7091(5) 0.7391(3) 0.0273(10) Uani 1 1 d . . .
H206 H 0.7638 0.7441 0.7873 0.033 Uiso 1 1 calc R . .
B207 B 0.78567(16) 0.5645(5) 0.7369(3) 0.0284(11) Uani 1 1 d . . .
H207 H 0.7991 0.5052 0.7830 0.034 Uiso 1 1 calc R . .
B208 B 0.80296(15) 0.5732(5) 0.6731(3) 0.0243(10) Uani 1 1 d . . .
H208 H 0.8279 0.5199 0.6779 0.029 Uiso 1 1 calc R . .
B209 B 0.79249(14) 0.7251(5) 0.6354(3) 0.0232(9) Uani 1 1 d . . .
H209 H 0.8112 0.7715 0.6159 0.028 Uiso 1 1 calc R . .
B210 B 0.76808(15) 0.8105(5) 0.6766(3) 0.0250(10) Uani 1 1 d . . .
H210 H 0.7705 0.9134 0.6842 0.030 Uiso 1 1 calc R . .
B211 B 0.80577(15) 0.7078(5) 0.7256(3) 0.0275(10) Uani 1 1 d . . .
H211 H 0.8325 0.7441 0.7641 0.033 Uiso 1 1 calc R . .
N31 N 0.60577(11) 1.1528(4) 0.4943(2) 0.0252(8) Uani 1 1 d . . .
N32 N 0.59835(11) 1.2321(4) 0.4400(2) 0.0278(8) Uani 1 1 d . . .
C33 C 0.58086(15) 1.3292(5) 0.4524(3) 0.0349(11) Uani 1 1 d . . .
H33 H 0.5721 1.3987 0.4234 0.042 Uiso 1 1 calc R . .
C34 C 0.57726(17) 1.3144(5) 0.5142(3) 0.0414(13) Uani 1 1 d . . .
H34 H 0.5659 1.3699 0.5333 0.050 Uiso 1 1 calc R . .
C35 C 0.59365(15) 1.2032(5) 0.5405(3) 0.0339(11) Uani 1 1 d . . .
H35 H 0.5962 1.1676 0.5820 0.041 Uiso 1 1 calc R . .
N41 N 0.66619(10) 1.0738(3) 0.51213(18) 0.0206(7) Uani 1 1 d . . .
N42 N 0.67238(10) 1.1347(3) 0.46152(18) 0.0204(7) Uani 1 1 d . . .
C43 C 0.70889(13) 1.1618(4) 0.4907(2) 0.0257(9) Uani 1 1 d . . .
H43 H 0.7214 1.2041 0.4683 0.031 Uiso 1 1 calc R . .
C44 C 0.72604(13) 1.1193(4) 0.5584(2) 0.0265(9) Uani 1 1 d . . .
H44 H 0.7511 1.1270 0.5886 0.032 Uiso 1 1 calc R . .
C45 C 0.69798(13) 1.0637(4) 0.5707(2) 0.0263(9) Uani 1 1 d . . .
H45 H 0.7003 1.0260 0.6116 0.032 Uiso 1 1 calc R . .
N51 N 0.61093(11) 0.9608(4) 0.44263(19) 0.0229(7) Uani 1 1 d . . .
N52 N 0.63068(11) 0.8692(4) 0.4282(2) 0.0257(8) Uani 1 1 d . . .
C53 C 0.60515(15) 0.8053(4) 0.3756(3) 0.0322(11) Uani 1 1 d . . .
H53 H 0.6105 0.7370 0.3539 0.039 Uiso 1 1 calc R . .
C54 C 0.56953(14) 0.8543(5) 0.3575(3) 0.0331(11) Uani 1 1 d . . .
H54 H 0.5473 0.8258 0.3228 0.040 Uiso 1 1 calc R . .
C55 C 0.57393(13) 0.9527(5) 0.4011(3) 0.0299(10) Uani 1 1 d . . .
H55 H 0.5551 1.0046 0.4023 0.036 Uiso 1 1 calc R . .
C60 C 0.62883(12) 1.0425(4) 0.5033(2) 0.0223(8) Uani 1 1 d . . .
H60 H 0.6302 0.9965 0.5441 0.027 Uiso 1 1 calc R . .
C10A C 0.4900(3) 0.6919(11) 0.3810(6) 0.096(4) Uani 0.557(14) 1 d P A 1
H1A H 0.4985 0.7787 0.3859 0.115 Uiso 0.557(14) 1 calc PR A 1
H2A H 0.4690 0.6855 0.3935 0.115 Uiso 0.557(14) 1 calc PR A 1
Cl1A Cl 0.5228(3) 0.5976(9) 0.4246(3) 0.116(4) Uani 0.557(14) 1 d PD A 1
Cl2A Cl 0.4785(4) 0.6328(10) 0.2959(5) 0.194(6) Uani 0.557(14) 1 d PD A 1
C10B C 0.4900(3) 0.6919(11) 0.3810(6) 0.096(4) Uani 0.44 1 d P A 2
H1B H 0.4818 0.7609 0.4013 0.115 Uiso 0.443(14) 1 calc PR A 2
H2B H 0.5100 0.7220 0.3695 0.115 Uiso 0.443(14) 1 calc PR A 2
Cl1B Cl 0.5056(3) 0.5618(6) 0.4394(5) 0.104(3) Uani 0.443(14) 1 d PD A 2
Cl2B Cl 0.4537(5) 0.6369(6) 0.3095(6) 0.152(7) Uani 0.443(14) 1 d PD A 2

loop_
_atom_site_aniso_label
_atom_site_aniso_U_11
_atom_site_aniso_U_22
_atom_site_aniso_U_33
_atom_site_aniso_U_23
_atom_site_aniso_U_13
_atom_site_aniso_U_12
Re1 0.02039(10) 0.02734(10) 0.02125(10) 0.00350(6) 0.00441(7) -0.00545(7)
Ag1 0.02668(19) 0.03466(19) 0.01880(16) 0.00388(12) 0.00530(14) 0.00104(14)
C11 0.093(6) 0.046(3) 0.033(3) 0.001(3) 0.011(3) -0.040(4)
O11 0.180(8) 0.082(4) 0.049(3) 0.007(3) 0.023(4) -0.086(5)
C12 0.029(3) 0.028(2) 0.038(3) 0.004(2) 0.004(2) -0.002(2)
O12 0.062(3) 0.0305(19) 0.046(2) -0.0097(17) 0.016(2) 0.0023(19)
C13 0.028(3) 0.049(3) 0.036(3) -0.009(2) 0.013(2) -0.010(2)
O13 0.020(2) 0.069(3) 0.058(3) -0.013(2) 0.0109(19) -0.0082(19)
C101 0.015(2) 0.037(2) 0.029(2) 0.0011(19) 0.0031(18) 0.0000(19)
C102 0.024(2) 0.040(3) 0.020(2) 0.0049(17) 0.0094(18) -0.0006(19)
B103 0.016(2) 0.034(3) 0.025(2) 0.0023(19) 0.0087(19) 0.000(2)
B104 0.018(2) 0.028(2) 0.020(2) 0.0029(18) 0.0064(18) -0.0016(19)
B105 0.014(2) 0.031(2) 0.025(2) -0.0003(19) 0.0068(19) -0.0017(19)
B106 0.020(3) 0.045(3) 0.024(2) 0.004(2) 0.003(2) 0.001(2)
B107 0.024(3) 0.044(3) 0.022(2) -0.002(2) 0.009(2) -0.002(2)
B108 0.027(3) 0.032(3) 0.024(2) -0.0015(19) 0.009(2) -0.003(2)
B109 0.017(2) 0.036(3) 0.024(2) 0.0002(19) 0.0065(19) -0.006(2)
B110 0.013(2) 0.044(3) 0.027(3) 0.000(2) 0.005(2) -0.001(2)
B111 0.022(3) 0.043(3) 0.024(2) -0.003(2) 0.006(2) -0.006(2)
Re2 0.01664(9) 0.02041(9) 0.02046(9) 0.00074(5) 0.00752(7) 0.00226(6)
Ag2 0.02515(19) 0.02965(18) 0.03082(19) 0.00746(13) 0.00590(15) 0.00652(14)
C21 0.021(2) 0.027(2) 0.026(2) -0.0028(17) 0.0049(18) -0.0008(18)
O21 0.0281(19) 0.0300(19) 0.045(2) 0.0014(15) 0.0104(17) -0.0063(15)
C22 0.019(2) 0.031(2) 0.021(2) 0.0014(16) 0.0050(17) 0.0013(17)
O22 0.043(2) 0.043(2) 0.0275(18) -0.0064(15) 0.0101(16) -0.0008(18)
C23 0.022(2) 0.035(2) 0.031(2) 0.0042(18) 0.0093(19) 0.0042(19)
O23 0.027(2) 0.079(3) 0.053(3) 0.019(2) 0.0220(19) 0.022(2)
C201 0.017(2) 0.028(2) 0.023(2) 0.0005(16) 0.0095(17) -0.0016(16)
C202 0.019(2) 0.0201(19) 0.025(2) 0.0030(15) 0.0092(17) 0.0038(16)
B203 0.020(2) 0.024(2) 0.021(2) -0.0014(17) 0.0101(18) 0.0035(18)
B204 0.017(2) 0.020(2) 0.025(2) 0.0001(16) 0.0095(18) 0.0025(17)
B205 0.028(3) 0.023(2) 0.022(2) -0.0052(17) 0.011(2) -0.0026(19)
B206 0.029(3) 0.031(3) 0.022(2) -0.0021(19) 0.011(2) 0.000(2)
B207 0.023(3) 0.039(3) 0.020(2) 0.0049(19) 0.006(2) 0.000(2)
B208 0.019(2) 0.028(2) 0.026(2) 0.0009(18) 0.010(2) 0.0031(19)
B209 0.022(2) 0.026(2) 0.023(2) -0.0004(18) 0.0107(19) -0.0001(19)
B210 0.024(3) 0.028(2) 0.023(2) -0.0049(18) 0.009(2) -0.0007(19)
B211 0.021(2) 0.037(3) 0.021(2) -0.0026(19) 0.006(2) 0.000(2)
N31 0.0207(19) 0.0299(19) 0.0286(19) -0.0042(15) 0.0136(16) -0.0024(16)
N32 0.0214(19) 0.030(2) 0.033(2) 0.0010(16) 0.0131(17) 0.0060(16)
C33 0.025(3) 0.030(2) 0.049(3) -0.007(2) 0.015(2) 0.003(2)
C34 0.034(3) 0.042(3) 0.056(3) -0.020(2) 0.027(3) -0.004(2)
C35 0.030(3) 0.043(3) 0.037(3) -0.014(2) 0.023(2) -0.010(2)
N41 0.0170(18) 0.0258(18) 0.0168(16) 0.0001(12) 0.0047(14) -0.0040(14)
N42 0.0176(17) 0.0241(17) 0.0194(16) 0.0038(13) 0.0076(14) -0.0006(14)
C43 0.017(2) 0.029(2) 0.032(2) -0.0031(18) 0.0105(18) -0.0044(17)
C44 0.017(2) 0.031(2) 0.025(2) -0.0068(17) 0.0016(17) -0.0016(18)
C45 0.026(2) 0.027(2) 0.020(2) -0.0029(16) 0.0044(18) 0.0011(18)
N51 0.0200(18) 0.0230(17) 0.0259(18) -0.0014(14) 0.0096(15) -0.0011(15)
N52 0.0212(19) 0.0238(18) 0.0281(19) 0.0016(14) 0.0061(16) 0.0040(15)
C53 0.032(3) 0.025(2) 0.031(2) -0.0037(17) 0.004(2) -0.0010(19)
C54 0.022(2) 0.034(2) 0.032(2) 0.0007(19) 0.0002(19) -0.010(2)
C55 0.013(2) 0.034(2) 0.040(3) 0.001(2) 0.0077(19) -0.0022(18)
C60 0.020(2) 0.025(2) 0.022(2) 0.0004(16) 0.0086(16) -0.0041(17)
C10A 0.075(7) 0.101(8) 0.114(9) -0.035(6) 0.040(6) -0.005(6)
Cl1A 0.095(5) 0.118(5) 0.100(4) -0.022(4) 0.006(3) 0.064(4)
Cl2A 0.200(12) 0.128(7) 0.161(8) 0.057(6) -0.016(7) -0.092(7)
C10B 0.075(7) 0.101(8) 0.114(9) -0.035(6) 0.040(6) -0.005(6)
Cl1B 0.100(5) 0.074(4) 0.150(7) -0.078(4) 0.063(5) -0.030(4)
Cl2B 0.176(11) 0.043(3) 0.128(7) -0.012(3) -0.046(7) -0.024(4)

loop_
_atom_type_symbol
_atom_type_description
_atom_type_scat_dispersion_real
_atom_type_scat_dispersion_imag
_atom_type_scat_source
C C 0.0033 0.0016 'International Tables Vol C Tables 4.2.6.8 and 6.1.1.4'
H H 0.0000 0.0000 'International Tables Vol C Tables 4.2.6.8 and 6.1.1.4'
B B 0.0013 0.0007 'International Tables Vol C Tables 4.2.6.8 and 6.1.1.4'
N N 0.0061 0.0033 'International Tables Vol C Tables 4.2.6.8 and 6.1.1.4'
Ag Ag -0.8971 1.1015 'International Tables Vol C Tables 4.2.6.8 and 6.1.1.4'
Re Re -1.0185 7.2310 'International Tables Vol C Tables 4.2.6.8 and 6.1.1.4'
O O 0.0106 0.0060 'International Tables Vol C Tables 4.2.6.8 and 6.1.1.4'
Cl Cl 0.1484 0.1585 'International Tables Vol C Tables 4.2.6.8 and 6.1.1.4'

loop_
_geom_angle_atom_site_label_1
_geom_angle_atom_site_label_2
_geom_angle_atom_site_label_3
_geom_angle
_geom_angle_site_symmetry_1
_geom_angle_site_symmetry_3
_geom_angle_publ_flag
C12 Re1 C11 85.9(3) . . ?
C12 Re1 C13 93.2(2) . . ?
C11 Re1 C13 86.0(3) . . ?
C12 Re1 C102 144.2(2) . . ?
C11 Re1 C102 87.5(2) . . ?
C13 Re1 C102 121.4(2) . . ?
C12 Re1 C101 104.9(2) . . ?
C11 Re1 C101 97.5(3) . . ?
C13 Re1 C101 161.7(2) . . ?
C102 Re1 C101 41.39(17) . . ?
C12 Re1 B105 88.4(2) . . ?
C11 Re1 B105 136.0(3) . . ?
C13 Re1 B105 137.9(2) . . ?
C102 Re1 B105 72.48(17) . . ?
C101 Re1 B105 42.55(17) . . ?
C12 Re1 B103 159.3(2) . . ?
C11 Re1 B103 114.7(3) . . ?
C13 Re1 B103 89.8(2) . . ?
C102 Re1 B103 42.64(17) . . ?
C101 Re1 B103 72.41(18) . . ?
B105 Re1 B103 75.86(17) . . ?
C12 Re1 B104 114.45(19) . . ?
C11 Re1 B104 158.8(2) . . ?
C13 Re1 B104 97.9(2) . . ?
C102 Re1 B104 72.69(17) . . ?
C101 Re1 B104 72.58(18) . . ?
B105 Re1 B104 44.88(18) . . ?
B103 Re1 B104 44.90(17) . . ?
C12 Re1 Ag1 68.75(15) . . ?
C11 Re1 Ag1 142.94(19) . . ?
C13 Re1 Ag1 69.56(17) . . ?
C102 Re1 Ag1 128.85(12) . . ?
C101 Re1 Ag1 114.49(13) . . ?
B105 Re1 Ag1 71.97(12) . . ?
B103 Re1 Ag1 93.33(12) . . ?
B104 Re1 Ag1 56.16(11) . . ?
H104 Ag1 N42 115.8(13) . . ?
H104 Ag1 N32 121.6(16) . . ?
N42 Ag1 N32 77.96(13) . . ?
H104 Ag1 B104 27.1(12) . . ?
N42 Ag1 B104 141.04(15) . . ?
N32 Ag1 B104 125.29(15) . . ?
H104 Ag1 Re1 78.5(12) . . ?
N42 Ag1 Re1 143.01(9) . . ?
N32 Ag1 Re1 125.49(10) . . ?
B104 Ag1 Re1 52.93(11) . . ?
O11 C11 Re1 178.8(7) . . ?
O12 C12 Re1 175.5(5) . . ?
O13 C13 Re1 177.4(5) . . ?
C102 C101 B110 112.0(4) . . ?
C102 C101 B105 111.6(4) . . ?
B110 C101 B105 63.0(3) . . ?
C102 C101 B106 62.8(3) . . ?
B110 C101 B106 62.5(3) . . ?
B105 C101 B106 115.5(4) . . ?
C102 C101 Re1 68.5(2) . . ?
B110 C101 Re1 129.5(3) . . ?
B105 C101 Re1 70.3(2) . . ?
B106 C101 Re1 129.2(3) . . ?
C101 C102 B103 112.7(3) . . ?
C101 C102 B107 110.7(4) . . ?
B103 C102 B107 63.3(3) . . ?
C101 C102 B106 61.1(3) . . ?
B103 C102 B106 115.0(4) . . ?
B107 C102 B106 61.8(3) . . ?
C101 C102 Re1 70.2(2) . . ?
B103 C102 Re1 71.1(2) . . ?
B107 C102 Re1 130.6(3) . . ?
B106 C102 Re1 129.2(3) . . ?
C102 B103 B108 104.0(4) . . ?
C102 B103 B107 58.6(3) . . ?
B108 B103 B107 59.8(3) . . ?
C102 B103 B104 104.7(3) . . ?
B108 B103 B104 59.3(3) . . ?
B107 B103 B104 107.7(3) . . ?
C102 B103 Re1 66.3(2) . . ?
B108 B103 Re1 122.7(3) . . ?
B107 B103 Re1 121.8(3) . . ?
B104 B103 Re1 68.8(2) . . ?
B108 B104 B109 60.2(3) . . ?
B108 B104 B105 106.5(4) . . ?
B109 B104 B105 59.1(3) . . ?
B108 B104 B103 59.0(3) . . ?
B109 B104 B103 106.6(3) . . ?
B105 B104 B103 105.7(3) . . ?
B108 B104 Re1 120.1(3) . . ?
B109 B104 Re1 120.2(3) . . ?
B105 B104 Re1 66.2(2) . . ?
B103 B104 Re1 66.3(2) . . ?
B108 B104 Ag1 163.0(3) . . ?
B109 B104 Ag1 127.9(3) . . ?
B105 B104 Ag1 89.6(3) . . ?
B103 B104 Ag1 122.4(3) . . ?
Re1 B104 Ag1 70.90(14) . . ?
C101 B105 B110 58.4(3) . . ?
C101 B105 B109 103.6(4) . . ?
B110 B105 B109 59.3(3) . . ?
C101 B105 B104 105.2(3) . . ?
B110 B105 B104 107.5(4) . . ?
B109 B105 B104 59.3(3) . . ?
C101 B105 Re1 67.2(2) . . ?
B110 B105 Re1 122.4(3) . . ?
B109 B105 Re1 122.8(3) . . ?
B104 B105 Re1 68.9(2) . . ?
C101 B106 C102 56.1(3) . . ?
C101 B106 B110 58.2(3) . . ?
C102 B106 B110 103.2(4) . . ?
C101 B106 B107 103.6(4) . . ?
C102 B106 B107 58.0(3) . . ?
B110 B106 B107 108.0(4) . . ?
C101 B106 B111 104.4(4) . . ?
C102 B106 B111 103.9(4) . . ?
B110 B106 B111 60.4(3) . . ?
B107 B106 B111 60.2(3) . . ?
C102 B107 B106 60.2(3) . . ?
C102 B107 B108 103.7(4) . . ?
B106 B107 B108 108.0(4) . . ?
C102 B107 B111 105.3(4) . . ?
B106 B107 B111 60.0(3) . . ?
B108 B107 B111 60.0(3) . . ?
C102 B107 B103 58.1(3) . . ?
B106 B107 B103 109.3(4) . . ?
B108 B107 B103 59.9(3) . . ?
B111 B107 B103 108.6(4) . . ?
B107 B108 B111 60.1(3) . . ?
B107 B108 B103 60.3(3) . . ?
B111 B108 B103 109.1(4) . . ?
B107 B108 B104 110.0(4) . . ?
B111 B108 B104 109.6(4) . . ?
B103 B108 B104 61.7(3) . . ?
B107 B108 B109 107.7(4) . . ?
B111 B108 B109 60.0(3) . . ?
B103 B108 B109 108.6(4) . . ?
B104 B108 B109 60.0(3) . . ?
B110 B109 B105 60.2(3) . . ?
B110 B109 B104 110.0(4) . . ?
B105 B109 B104 61.5(3) . . ?
B110 B109 B111 60.5(3) . . ?
B105 B109 B111 108.9(4) . . ?
B104 B109 B111 109.2(4) . . ?
B110 B109 B108 107.8(4) . . ?
B105 B109 B108 108.1(4) . . ?
B104 B109 B108 59.8(3) . . ?
B111 B109 B108 59.7(3) . . ?
C101 B110 B109 104.6(4) . . ?
C101 B110 B106 59.3(3) . . ?
B109 B110 B106 108.5(4) . . ?
C101 B110 B105 58.6(3) . . ?
B109 B110 B105 60.5(3) . . ?
B106 B110 B105 109.1(4) . . ?
C101 B110 B111 104.8(4) . . ?
B109 B110 B111 60.4(3) . . ?
B106 B110 B111 59.9(3) . . ?
B105 B110 B111 109.1(4) . . ?
B106 B111 B108 107.8(4) . . ?
B106 B111 B107 59.8(3) . . ?
B108 B111 B107 59.9(3) . . ?
B106 B111 B109 107.4(4) . . ?
B108 B111 B109 60.3(3) . . ?
B107 B111 B109 107.8(4) . . ?
B106 B111 B110 59.7(3) . . ?
B108 B111 B110 107.2(4) . . ?
B107 B111 B110 107.1(4) . . ?
B109 B111 B110 59.1(3) . . ?
C23 Re2 C22 93.1(2) . . ?
C23 Re2 C21 85.1(2) . . ?
C22 Re2 C21 85.8(2) . . ?
C23 Re2 C201 112.41(18) . . ?
C22 Re2 C201 154.01(17) . . ?
C21 Re2 C201 91.55(17) . . ?
C23 Re2 C202 153.81(18) . . ?
C22 Re2 C202 112.37(17) . . ?
C21 Re2 C202 90.72(17) . . ?
C201 Re2 C202 41.73(15) . . ?
C23 Re2 B203 150.55(19) . . ?
C22 Re2 B203 87.56(18) . . ?
C21 Re2 B203 124.23(18) . . ?
C201 Re2 B203 72.61(16) . . ?
C202 Re2 B203 42.64(16) . . ?
C23 Re2 B205 89.1(2) . . ?
C22 Re2 B205 148.09(19) . . ?
C21 Re2 B205 126.08(18) . . ?
C201 Re2 B205 42.64(17) . . ?
C202 Re2 B205 72.52(17) . . ?
B203 Re2 B205 75.49(17) . . ?
C23 Re2 B204 107.53(19) . . ?
C22 Re2 B204 104.88(18) . . ?
C21 Re2 B204 162.59(18) . . ?
C201 Re2 B204 72.77(16) . . ?
C202 Re2 B204 72.61(16) . . ?
B203 Re2 B204 44.54(16) . . ?
B205 Re2 B204 44.78(16) . . ?
C23 Re2 Ag2 68.04(15) . . ?
C22 Re2 Ag2 72.52(14) . . ?
C21 Re2 Ag2 143.85(14) . . ?
C201 Re2 Ag2 120.40(11) . . ?
C202 Re2 Ag2 123.98(11) . . ?
B203 Re2 Ag2 84.24(12) . . ?
B205 Re2 Ag2 78.94(12) . . ?
B204 Re2 Ag2 53.56(11) . . ?
H204 Ag2 N52 144.6(15) . . ?
H204 Ag2 B204 28.4(12) . . ?
N52 Ag2 B204 152.41(15) . . ?
H204 Ag2 Re2 80.7(12) . . ?
N52 Ag2 Re2 122.69(10) . . ?
B204 Ag2 Re2 52.55(11) . . ?
O21 C21 Re2 177.2(5) . . ?
O22 C22 Re2 176.1(4) . . ?
O23 C23 Re2 175.5(4) . . ?
C202 C201 B205 111.7(3) . . ?
C202 C201 B206 110.3(3) . . ?
B205 C201 B206 63.9(3) . . ?
C202 C201 B207 61.1(3) . . ?
B205 C201 B207 114.7(4) . . ?
B206 C201 B207 61.4(3) . . ?
C202 C201 Re2 69.4(2) . . ?
B205 C201 Re2 70.6(2) . . ?
B206 C201 Re2 130.4(3) . . ?
B207 C201 Re2 128.3(3) . . ?
C201 C202 B203 111.2(3) . . ?
C201 C202 B208 111.7(3) . . ?
B203 C202 B208 63.8(3) . . ?
C201 C202 B207 62.4(3) . . ?
B203 C202 B207 115.0(3) . . ?
B208 C202 B207 61.9(3) . . ?
C201 C202 Re2 68.9(2) . . ?
B203 C202 Re2 69.9(2) . . ?
B208 C202 Re2 130.1(3) . . ?
B207 C202 Re2 129.1(3) . . ?
C202 B203 B209 104.0(3) . . ?
C202 B203 B208 58.4(3) . . ?
B209 B203 B208 59.3(3) . . ?
C202 B203 B204 106.3(3) . . ?
B209 B203 B204 59.5(3) . . ?
B208 B203 B204 108.0(3) . . ?
C202 B203 Re2 67.5(2) . . ?
B209 B203 Re2 124.0(3) . . ?
B208 B203 Re2 122.9(3) . . ?
B204 B203 Re2 69.9(2) . . ?
B209 B204 B210 60.3(3) . . ?
B209 B204 B203 59.5(3) . . ?
B210 B204 B203 106.8(3) . . ?
B209 B204 B205 106.7(3) . . ?
B210 B204 B205 59.2(3) . . ?
B203 B204 B205 105.1(3) . . ?
B209 B204 Re2 120.0(3) . . ?
B210 B204 Re2 119.9(3) . . ?
B203 B204 Re2 65.5(2) . . ?
B205 B204 Re2 65.9(2) . . ?
B209 B204 Ag2 149.2(3) . . ?
B210 B204 Ag2 140.1(3) . . ?
B203 B204 Ag2 112.7(3) . . ?
B205 B204 Ag2 104.0(3) . . ?
Re2 B204 Ag2 73.90(14) . . ?
C201 B205 B210 104.1(4) . . ?
C201 B205 B206 58.4(3) . . ?
B210 B205 B206 59.3(3) . . ?
C201 B205 B204 105.6(3) . . ?
B210 B205 B204 59.5(3) . . ?
B206 B205 B204 107.4(4) . . ?
C201 B205 Re2 66.8(2) . . ?
B210 B205 Re2 123.3(3) . . ?
B206 B205 Re2 121.9(3) . . ?
B204 B205 Re2 69.3(2) . . ?
C201 B206 B207 60.3(3) . . ?
C201 B206 B210 104.0(3) . . ?
B207 B206 B210 108.2(4) . . ?
C201 B206 B211 106.0(4) . . ?
B207 B206 B211 60.1(3) . . ?
B210 B206 B211 60.3(3) . . ?
C201 B206 B205 57.7(3) . . ?
B207 B206 B205 108.7(4) . . ?
B210 B206 B205 59.9(3) . . ?
B211 B206 B205 108.7(4) . . ?
C202 B207 C201 56.6(3) . . ?
C202 B207 B208 58.5(3) . . ?
C201 B207 B208 104.3(3) . . ?
C202 B207 B206 104.2(4) . . ?
C201 B207 B206 58.3(3) . . ?
B208 B207 B206 108.7(4) . . ?
C202 B207 B211 105.1(3) . . ?
C201 B207 B211 104.8(4) . . ?
B208 B207 B211 60.8(3) . . ?
B206 B207 B211 60.4(3) . . ?
C202 B208 B207 59.6(3) . . ?
C202 B208 B209 104.0(3) . . ?
B207 B208 B209 107.9(4) . . ?
C202 B208 B211 105.1(3) . . ?
B207 B208 B211 59.9(3) . . ?
B209 B208 B211 60.2(3) . . ?
C202 B208 B203 57.8(3) . . ?
B207 B208 B203 108.1(4) . . ?
B209 B208 B203 60.0(3) . . ?
B211 B208 B203 108.3(3) . . ?
B208 B209 B204 110.3(4) . . ?
B208 B209 B203 60.7(3) . . ?
B204 B209 B203 60.9(3) . . ?
B208 B209 B211 60.5(3) . . ?
B204 B209 B211 109.7(3) . . ?
B203 B209 B211 109.1(4) . . ?
B208 B209 B210 107.8(3) . . ?
B204 B209 B210 60.0(3) . . ?
B203 B209 B210 107.6(3) . . ?
B211 B209 B210 59.8(3) . . ?
B206 B210 B205 60.8(3) . . ?
B206 B210 B211 60.0(3) . . ?
B205 B210 B211 109.3(4) . . ?
B206 B210 B204 110.1(4) . . ?
B205 B210 B204 61.4(3) . . ?
B211 B210 B204 109.4(3) . . ?
B206 B210 B209 107.3(4) . . ?
B205 B210 B209 107.9(3) . . ?
B211 B210 B209 59.9(3) . . ?
B204 B210 B209 59.7(3) . . ?
B207 B211 B206 59.5(3) . . ?
B207 B211 B210 107.1(4) . . ?
B206 B211 B210 59.6(3) . . ?
B207 B211 B209 106.7(4) . . ?
B206 B211 B209 107.4(4) . . ?
B210 B211 B209 60.3(3) . . ?
B207 B211 B208 59.3(3) . . ?
B206 B211 B208 106.7(4) . . ?
B210 B211 B208 107.3(4) . . ?
B209 B211 B208 59.3(3) . . ?
N32 N31 C35 111.0(4) . . ?
N32 N31 C60 120.9(3) . . ?
C35 N31 C60 127.4(4) . . ?
C33 N32 N31 104.7(4) . . ?
C33 N32 Ag1 136.0(4) . . ?
N31 N32 Ag1 118.7(3) . . ?
N32 C33 C34 111.6(5) . . ?
C35 C34 C33 105.9(5) . . ?
C34 C35 N31 106.7(5) . . ?
C45 N41 N42 111.7(4) . . ?
C45 N41 C60 126.9(4) . . ?
N42 N41 C60 120.9(3) . . ?
C43 N42 N41 104.1(3) . . ?
C43 N42 Ag1 134.5(3) . . ?
N41 N42 Ag1 121.1(3) . . ?
N42 C43 C44 112.1(4) . . ?
C45 C44 C43 105.0(4) . . ?
N41 C45 C44 107.2(4) . . ?
C55 N51 N52 111.5(4) . . ?
C55 N51 C60 127.1(4) . . ?
N52 N51 C60 120.8(4) . . ?
C53 N52 N51 104.6(4) . . ?
C53 N52 Ag2 120.2(3) . . ?
N51 N52 Ag2 133.3(3) . . ?
N52 C53 C54 111.2(4) . . ?
C55 C54 C53 105.7(4) . . ?
N51 C55 C54 107.0(4) . . ?
N41 C60 N31 112.4(4) . . ?
N41 C60 N51 109.8(3) . . ?
N31 C60 N51 108.4(4) . . ?
Cl1A C10A Cl2A 100.1(8) . . ?

loop_
_geom_bond_atom_site_label_1
_geom_bond_atom_site_label_2
_geom_bond_distance
_geom_bond_site_symmetry_2
_geom_bond_publ_flag
Re1 C12 1.915(6) . ?
Re1 C11 1.928(6) . ?
Re1 C13 1.930(6) . ?
Re1 C102 2.290(5) . ?
Re1 C101 2.316(5) . ?
Re1 B105 2.364(5) . ?
Re1 B103 2.366(5) . ?
Re1 B104 2.410(5) . ?
Re1 Ag1 2.8544(5) . ?
Ag1 H104 1.88(4) . ?
Ag1 N42 2.283(4) . ?
Ag1 N32 2.387(4) . ?
Ag1 B104 2.509(5) . ?
C11 O11 1.143(7) . ?
C12 O12 1.164(7) . ?
C13 O13 1.147(7) . ?
C101 C102 1.628(7) . ?
C101 B110 1.696(7) . ?
C101 B105 1.699(7) . ?
C101 B106 1.716(8) . ?
C102 B103 1.694(7) . ?
C102 B107 1.704(8) . ?
C102 B106 1.744(8) . ?
B103 B108 1.775(8) . ?
B103 B107 1.784(8) . ?
B103 B104 1.824(7) . ?
B104 B108 1.781(7) . ?
B104 B109 1.784(7) . ?
B104 B105 1.823(7) . ?
B105 B110 1.775(7) . ?
B105 B109 1.780(8) . ?
B106 B110 1.771(8) . ?
B106 B107 1.771(8) . ?
B106 B111 1.774(9) . ?
B107 B108 1.774(8) . ?
B107 B111 1.779(8) . ?
B108 B111 1.776(8) . ?
B108 B109 1.788(8) . ?
B109 B110 1.759(8) . ?
B109 B111 1.782(7) . ?
B110 B111 1.783(8) . ?
Re2 C23 1.930(5) . ?
Re2 C22 1.930(4) . ?
Re2 C21 1.937(5) . ?
Re2 C201 2.301(4) . ?
Re2 C202 2.308(4) . ?
Re2 B203 2.345(5) . ?
Re2 B205 2.360(5) . ?
Re2 B204 2.420(5) . ?
Re2 Ag2 2.9286(5) . ?
Ag2 H204 1.82(4) . ?
Ag2 N52 2.229(4) . ?
Ag2 B204 2.452(5) . ?
C21 O21 1.141(6) . ?
C22 O22 1.148(6) . ?
C23 O23 1.146(6) . ?
C201 C202 1.642(6) . ?
C201 B205 1.695(7) . ?
C201 B206 1.707(7) . ?
C201 B207 1.743(7) . ?
C202 B203 1.692(6) . ?
C202 B208 1.703(7) . ?
C202 B207 1.722(7) . ?
B203 B209 1.782(7) . ?
B203 B208 1.795(7) . ?
B203 B204 1.807(7) . ?
B204 B209 1.782(7) . ?
B204 B210 1.788(7) . ?
B204 B205 1.822(7) . ?
B205 B210 1.783(8) . ?
B205 B206 1.800(8) . ?
B206 B207 1.762(8) . ?
B206 B210 1.772(8) . ?
B206 B211 1.780(8) . ?
B207 B208 1.762(7) . ?
B207 B211 1.774(8) . ?
B208 B209 1.770(7) . ?
B208 B211 1.791(8) . ?
B209 B211 1.786(7) . ?
B209 B210 1.794(7) . ?
B210 B211 1.785(8) . ?
N31 N32 1.363(6) . ?
N31 C35 1.371(6) . ?
N31 C60 1.442(6) . ?
N32 C33 1.324(6) . ?
C33 C34 1.395(8) . ?
C34 C35 1.349(8) . ?
N41 C45 1.357(6) . ?
N41 N42 1.365(5) . ?
N41 C60 1.440(6) . ?
N42 C43 1.337(6) . ?
C43 C44 1.394(7) . ?
C44 C45 1.369(7) . ?
N51 C55 1.356(6) . ?
N51 N52 1.357(5) . ?
N51 C60 1.472(6) . ?
N52 C53 1.339(6) . ?
C53 C54 1.389(7) . ?
C54 C55 1.362(7) . ?
C10A Cl1A 1.591(13) . ?
C10A Cl2A 1.795(17) . ?
